data_7719292
loop_
_publ_author_name
'Ie, Thomas S.'
'Nathan, Siddhartha S.'
'Rondinelli, James M.'
'Kanatzidis, Mercouri G.'

_publ_section_title
;
 Mixed-anion chalcogenide-halide semiconductors
 A<sub>2</sub>BaTaS<sub>4</sub>Cl (A = K, Rb, Cs) and
 K<sub>2</sub>BaNbS<sub>4</sub>Cl.
;
_journal_issue 36
_journal_name_full 'Dalton transactions (Cambridge, England : 2003)'
_journal_page_first 13588
_journal_page_last 13597
_journal_paper_doi 10.1039/d5dt01676b
_journal_volume 54
_journal_year 2025
_chemical_formula_moiety 'Ba Rb S4 Ta'
_chemical_formula_sum 'Ba Rb S4 Ta'
_chemical_formula_weight 532.00
_space_group_crystal_system orthorhombic
_space_group_IT_number 62
_space_group_name_Hall '-P 2ac 2n'
_space_group_name_H-M_alt 'P n m a'
_atom_sites_solution_primary dual
_audit_creation_date 2024-12-18
_audit_creation_method
;
Olex2 1.5
(compiled 2024.02.16 svn.r378c4104 for OlexSys, GUI svn.r6928)
;
_audit_update_record
;
2025-07-13 deposited with the CCDC.	2025-08-15 downloaded from the CCDC.
;
_cell_angle_alpha 90
_cell_angle_beta 90
_cell_angle_gamma 90
_cell_formula_units_Z 4
_cell_length_a 9.3490(2)
_cell_length_b 7.06960(10)
_cell_length_c 12.4787(3)
_cell_measurement_reflns_used 7503
_cell_measurement_temperature 296.06(19)
_cell_measurement_theta_max 38.1650
_cell_measurement_theta_min 2.7130
_cell_volume 824.76(3)
_computing_cell_refinement 'CrysAlisPro 1.171.43.70a (Rigaku OD, 2023)'
_computing_data_collection 'CrysAlisPro system (CCD 43.142a 64-bit (release 17-10-2024))'
_computing_data_reduction 'CrysAlisPro 1.171.43.70a (Rigaku OD, 2023)'
_computing_molecular_graphics 'Olex2 1.5 (Dolomanov et al., 2009)'
_computing_publication_material 'Olex2 1.5 (Dolomanov et al., 2009)'
_computing_structure_refinement 'SHELXL 2018/3 (Sheldrick, 2015)'
_computing_structure_solution 'SHELXT 2018/2 (Sheldrick, 2018)'
_diffrn_ambient_environment air
_diffrn_ambient_temperature 296.06(19)
_diffrn_detector 'Hybrid Pixel Array Detector'
_diffrn_detector_area_resol_mean 10.0000
_diffrn_detector_type HyPix
_diffrn_measured_fraction_theta_full 1.000
_diffrn_measured_fraction_theta_max 0.949
_diffrn_measurement_details
;
List of Runs (angles in degrees, time in seconds):

  # Type    Start    End  Width  t~exp~   \w     \q     \k     \f   Frames
#--------------------------------------------------------------------------
  1  \w    -42.00  52.00   0.50   10.00    --   24.67 -87.00 122.00  188
  2  \w    -62.00  -1.00   0.50   10.00    --  -25.30 109.00 -34.00  122
  3  \w     42.00  97.00   0.50   10.00    --   24.67 178.00  30.00  110
  4  \w     47.00  97.00   0.50   10.00    --   24.67 178.00 -60.00  100
  5  \w     62.00  88.00   0.50   10.00    --   24.67 178.00-180.00   52
  6  \w    -98.00 -45.00   0.50   10.00    --  -25.30-178.00 120.00  106
;
_diffrn_measurement_device 'four-circle diffractometer'
_diffrn_measurement_device_type 'XtaLAB Synergy, Single source at offset/far, HyPix'
_diffrn_measurement_method '\w scans'
_diffrn_orient_matrix_type 'CrysAlisPro convention (1999,Acta A55,543-557)'
_diffrn_orient_matrix_UB_11 -0.0100612000
_diffrn_orient_matrix_UB_12 -0.0900884000
_diffrn_orient_matrix_UB_13 -0.0238573000
_diffrn_orient_matrix_UB_21 0.0732849000
_diffrn_orient_matrix_UB_22 -0.0022044000
_diffrn_orient_matrix_UB_23 -0.0146690000
_diffrn_orient_matrix_UB_31 0.0168925000
_diffrn_orient_matrix_UB_32 -0.0441081000
_diffrn_orient_matrix_UB_33 0.0494556000
_diffrn_radiation_monochromator mirror
_diffrn_radiation_probe x-ray
_diffrn_radiation_type 'Mo K\a'
_diffrn_radiation_wavelength 0.71073
_diffrn_reflns_av_R_equivalents 0.0212
_diffrn_reflns_av_unetI/netI 0.0165
_diffrn_reflns_Laue_measured_fraction_full 1.000
_diffrn_reflns_Laue_measured_fraction_max 0.949
_diffrn_reflns_limit_h_max 15
_diffrn_reflns_limit_h_min -15
_diffrn_reflns_limit_k_max 11
_diffrn_reflns_limit_k_min -11
_diffrn_reflns_limit_l_max 20
_diffrn_reflns_limit_l_min -12
_diffrn_reflns_number 11477
_diffrn_reflns_point_group_measured_fraction_full 1.000
_diffrn_reflns_point_group_measured_fraction_max 0.949
_diffrn_reflns_theta_full 25.242
_diffrn_reflns_theta_max 37.989
_diffrn_reflns_theta_min 2.722
_diffrn_source 'micro-focus sealed X-ray tube'
_diffrn_source_type 'PhotonJet (Mo) X-ray Source'
_exptl_absorpt_coefficient_mu 24.772
_exptl_absorpt_correction_T_max 0.361
_exptl_absorpt_correction_T_min 0.192
_exptl_absorpt_correction_type gaussian
_exptl_absorpt_process_details
;
CrysAlisPro 1.171.43.70a (Rigaku Oxford Diffraction, 2023)
Numerical absorption correction based on gaussian integration over
a multifaceted crystal model
Empirical absorption correction using spherical harmonics,
implemented in SCALE3 ABSPACK scaling algorithm.
;
_exptl_crystal_colour colourless
_exptl_crystal_colour_primary colourless
_exptl_crystal_density_diffrn 4.284
_exptl_crystal_description block
_exptl_crystal_F_000 920
_exptl_crystal_recrystallization_method 'From the Melt'
_exptl_crystal_size_max 0.096
_exptl_crystal_size_mid 0.077
_exptl_crystal_size_min 0.062
_refine_diff_density_max 1.353
_refine_diff_density_min -1.415
_refine_diff_density_rms 0.156
_refine_ls_extinction_coef 0.00135(6)
_refine_ls_extinction_expression Fc^*^=kFc[1+0.001xFc^2^\l^3^/sin(2\q)]^-1/4^
_refine_ls_extinction_method 'SHELXL-2018/3 (Sheldrick 2018)'
_refine_ls_goodness_of_fit_ref 1.054
_refine_ls_hydrogen_treatment undef
_refine_ls_matrix_type full
_refine_ls_number_parameters 41
_refine_ls_number_reflns 2264
_refine_ls_number_restraints 0
_refine_ls_restrained_S_all 1.054
_refine_ls_R_factor_all 0.0182
_refine_ls_R_factor_gt 0.0153
_refine_ls_shift/su_max 0.001
_refine_ls_shift/su_mean 0.000
_refine_ls_structure_factor_coef Fsqd
_refine_ls_weighting_details 'w=1/[\s^2^(Fo^2^)+(0.0095P)^2^+1.1240P] where P=(Fo^2^+2Fc^2^)/3'
_refine_ls_weighting_scheme calc
_refine_ls_wR_factor_gt 0.0304
_refine_ls_wR_factor_ref 0.0310
_reflns_Friedel_coverage 0.000
_reflns_number_gt 2083
_reflns_number_total 2264
_reflns_threshold_expression 'I > 2\s(I)'
_cod_data_source_file d5dt01676b2.cif
_cod_data_source_block full_auto_CCDC1
_cod_depositor_comments 'Adding full bibliography for 7719288--7719294.cif.'
_cod_database_code 7719292
_shelx_shelxl_version_number 2018/3
_chemical_oxdiff_formula 'Rb Ba Ta S4'
_shelx_space_group_comment
;
The symmetry employed for this shelxl refinement is uniquely defined
by the following loop, which should always be used as a source of
symmetry information in preference to the above space-group names.
They are only intended as comments.
;
_shelx_estimated_absorpt_t_max 0.309
_shelx_estimated_absorpt_t_min 0.200
_olex2_refinement_description
;
;
_olex2_submission_special_instructions 'No special instructions were received'
_oxdiff_exptl_absorpt_empirical_details
;
Empirical correction (ABSPACK) includes:
- Absorption correction using spherical harmonics
- Frame scaling
;
_oxdiff_exptl_absorpt_empirical_full_max 1.372
_oxdiff_exptl_absorpt_empirical_full_min 0.747

loop_
_space_group_symop_operation_xyz
'x, y, z'
'-x+1/2, -y, z+1/2'
'-x, y+1/2, -z'
'x+1/2, -y+1/2, -z+1/2'
'-x, -y, -z'
'x-1/2, y, -z-1/2'
'x, -y-1/2, z'
'-x-1/2, y-1/2, z-1/2'

loop_
_atom_site_label
_atom_site_type_symbol
_atom_site_fract_x
_atom_site_fract_y
_atom_site_fract_z
_atom_site_U_iso_or_equiv
_atom_site_adp_type
_atom_site_occupancy
_atom_site_site_symmetry_order
_atom_site_calc_flag
_atom_site_refinement_flags_posn
_atom_site_refinement_flags_adp
_atom_site_refinement_flags_occupancy
_atom_site_disorder_assembly
_atom_site_disorder_group
Ta1 Ta 0.27060(2) 0.250000 0.42026(2) 0.01299(3) Uani 1 2 d S T P . .
Ba1 Ba 0.01848(2) 0.250000 0.82324(2) 0.02002(4) Uani 1 2 d S T P . .
Rb1 Rb 0.36361(3) 0.250000 0.08966(3) 0.03069(7) Uani 1 2 d S T P . .
S1 S 0.18600(6) 0.50804(8) 0.33584(5) 0.02774(11) Uani 1 1 d . . . . .
S2 S 0.01232(8) 0.250000 0.08424(7) 0.0354(2) Uani 1 2 d S T P . .
S3 S 0.19180(8) 0.250000 0.59186(6) 0.02281(14) Uani 1 2 d S T P . .

loop_
_atom_site_aniso_label
_atom_site_aniso_U_11
_atom_site_aniso_U_22
_atom_site_aniso_U_33
_atom_site_aniso_U_23
_atom_site_aniso_U_13
_atom_site_aniso_U_12
Ta1 0.01179(4) 0.01487(5) 0.01231(4) 0.000 -0.00002(3) 0.000
Ba1 0.01418(6) 0.03054(9) 0.01534(7) 0.000 0.00079(5) 0.000
Rb1 0.01895(13) 0.03017(16) 0.04296(19) 0.000 -0.00413(12) 0.000
S1 0.0292(3) 0.0207(2) 0.0333(3) 0.0101(2) -0.0085(2) -0.00096(19)
S2 0.0125(3) 0.0693(7) 0.0245(4) 0.000 -0.0026(2) 0.000
S3 0.0188(3) 0.0348(4) 0.0148(3) 0.000 0.0037(2) 0.000

loop_
_atom_type_symbol
_atom_type_description
_atom_type_scat_dispersion_real
_atom_type_scat_dispersion_imag
_atom_type_scat_source
Ba Ba -0.3244 2.2819 'International Tables Vol C Tables 4.2.6.8 and 6.1.1.4'
Rb Rb -0.9393 2.9676 'International Tables Vol C Tables 4.2.6.8 and 6.1.1.4'
S S 0.1246 0.1234 'International Tables Vol C Tables 4.2.6.8 and 6.1.1.4'
Ta Ta -0.7052 6.5227 'International Tables Vol C Tables 4.2.6.8 and 6.1.1.4'

loop_
_exptl_crystal_face_index_h
_exptl_crystal_face_index_k
_exptl_crystal_face_index_l
_exptl_crystal_face_perp_dist
1 0 1 0.0301
-1 0 -1 0.0386
-2 -1 1 0.0631
1 1 -2 0.0347
-2 -1 0 0.0620
-1 -1 1 0.0615
0 -1 2 0.0424
0 1 -2 0.0383
-1 0 -2 0.0431
2 1 2 0.0194
1 2 0 0.0362
-1 -2 -1 0.0760
0 1 2 0.0158
0 -1 -1 0.0685
1 -1 -1 0.0417
-1 1 1 0.0204

loop_
_geom_angle_atom_site_label_1
_geom_angle_atom_site_label_2
_geom_angle_atom_site_label_3
_geom_angle
_geom_angle_site_symmetry_1
_geom_angle_site_symmetry_3
_geom_angle_publ_flag
Ba1 Ta1 Rb1 132.192(6) 6_657 . ?
Ba1 Ta1 Rb1 76.892(5) 6_657 2 ?
Ba1 Ta1 Rb1 76.892(5) 6_657 2_565 ?
Rb1 Ta1 Ba1 127.768(7) 6_556 6_657 ?
Rb1 Ta1 Rb1 74.021(6) 6_556 2_565 ?
Rb1 Ta1 Rb1 100.040(7) 6_556 . ?
Rb1 Ta1 Rb1 122.720(5) . 2 ?
Rb1 Ta1 Rb1 110.367(8) 2_565 2 ?
Rb1 Ta1 Rb1 122.720(5) . 2_565 ?
Rb1 Ta1 Rb1 74.021(6) 6_556 2 ?
S1 Ta1 Ba1 125.825(16) . 6_657 ?
S1 Ta1 Ba1 125.825(15) 7_565 6_657 ?
S1 Ta1 Rb1 68.500(16) 7_565 6_556 ?
S1 Ta1 Rb1 57.440(17) 7_565 2 ?
S1 Ta1 Rb1 142.470(17) . 2 ?
S1 Ta1 Rb1 67.320(17) . . ?
S1 Ta1 Rb1 68.500(16) . 6_556 ?
S1 Ta1 Rb1 67.319(17) 7_565 . ?
S1 Ta1 Rb1 57.440(17) . 2_565 ?
S1 Ta1 Rb1 142.471(17) 7_565 2_565 ?
S1 Ta1 S1 108.34(3) . 7_565 ?
S1 Ta1 S2 109.862(19) . 6_656 ?
S1 Ta1 S2 109.861(19) 7_565 6_656 ?
S1 Ta1 S3 109.17(2) 7_565 . ?
S1 Ta1 S3 109.17(2) . . ?
S2 Ta1 Ba1 55.52(2) 6_656 6_657 ?
S2 Ta1 Rb1 107.668(12) 6_656 2_565 ?
S2 Ta1 Rb1 107.668(12) 6_656 2 ?
S2 Ta1 Rb1 176.72(2) 6_656 6_556 ?
S2 Ta1 Rb1 76.68(2) 6_656 . ?
S2 Ta1 S3 110.41(3) 6_656 . ?
S3 Ta1 Ba1 54.89(2) . 6_657 ?
S3 Ta1 Rb1 72.88(2) . 6_556 ?
S3 Ta1 Rb1 56.008(5) . 2 ?
S3 Ta1 Rb1 172.92(2) . . ?
S3 Ta1 Rb1 56.008(5) . 2_565 ?
Ta1 Ba1 Rb1 129.658(4) 6_557 2 ?
Ta1 Ba1 Rb1 80.048(6) 6_557 1_556 ?
Ta1 Ba1 Rb1 129.658(4) 6_557 2_565 ?
Ta1 Ba1 Rb1 54.644(4) 6_557 5_556 ?
Rb1 Ba1 Rb1 77.149(5) 2 5_556 ?
Rb1 Ba1 Rb1 97.201(7) 2 2_565 ?
Rb1 Ba1 Rb1 106.317(3) 1_556 2_565 ?
Rb1 Ba1 Rb1 109.401(5) 1_556 5_556 ?
Rb1 Ba1 Rb1 143.996(6) 2_565 5_556 ?
Rb1 Ba1 Rb1 106.317(3) 1_556 2 ?
S1 Ba1 Ta1 98.632(12) 3_546 6_557 ?
S1 Ba1 Ta1 98.632(12) 5_566 6_557 ?
S1 Ba1 Ta1 117.315(11) 8_656 6_557 ?
S1 Ba1 Ta1 117.315(11) 2_565 6_557 ?
S1 Ba1 Rb1 103.041(11) 2_565 2 ?
S1 Ba1 Rb1 160.266(13) 2_565 5_556 ?
S1 Ba1 Rb1 51.235(12) 2_565 1_556 ?
S1 Ba1 Rb1 103.041(11) 8_656 2_565 ?
S1 Ba1 Rb1 148.173(11) 5_566 1_556 ?
S1 Ba1 Rb1 50.487(11) 3_546 2 ?
S1 Ba1 Rb1 50.011(13) 3_546 5_556 ?
S1 Ba1 Rb1 55.724(12) 8_656 2 ?
S1 Ba1 Rb1 148.173(11) 3_546 1_556 ?
S1 Ba1 Rb1 98.911(13) 5_566 2 ?
S1 Ba1 Rb1 94.729(11) 5_566 5_556 ?
S1 Ba1 Rb1 98.911(13) 3_546 2_565 ?
S1 Ba1 Rb1 102.609(10) 8_656 5_556 ?
S1 Ba1 Rb1 50.487(11) 5_566 2_565 ?
S1 Ba1 Rb1 55.724(12) 2_565 2_565 ?
S1 Ba1 Rb1 51.235(12) 8_656 1_556 ?
S1 Ba1 S1 143.840(11) 3_546 2_565 ?
S1 Ba1 S1 63.65(2) 3_546 5_566 ?
S1 Ba1 S1 143.840(11) 5_566 8_656 ?
S1 Ba1 S1 104.644(16) 5_566 2_565 ?
S1 Ba1 S1 104.644(16) 3_546 8_656 ?
S1 Ba1 S1 63.44(2) 2_565 8_656 ?
S1 Ba1 S2 126.976(16) 3_546 1_556 ?
S1 Ba1 S2 88.092(16) 8_656 1_556 ?
S1 Ba1 S2 126.976(16) 5_566 1_556 ?
S1 Ba1 S2 88.092(16) 2_565 1_556 ?
S1 Ba1 S3 68.070(15) 8_656 . ?
S1 Ba1 S3 75.802(17) 3_546 . ?
S1 Ba1 S3 68.070(15) 2_565 . ?
S1 Ba1 S3 75.802(17) 5_566 . ?
S2 Ba1 Ta1 34.892(14) 1_556 6_557 ?
S2 Ba1 Rb1 45.157(15) 1_556 1_556 ?
S2 Ba1 Rb1 77.077(11) 1_556 5_556 ?
S2 Ba1 Rb1 128.505(6) 1_556 2 ?
S2 Ba1 Rb1 128.505(6) 1_556 2_565 ?
S2 Ba1 S3 151.71(2) 1_556 . ?
S3 Ba1 Ta1 34.965(13) 6_557 6_557 ?
S3 Ba1 Ta1 173.396(14) . 6_557 ?
S3 Ba1 Rb1 106.556(15) . 1_556 ?
S3 Ba1 Rb1 121.624(9) . 5_556 ?
S3 Ba1 Rb1 49.164(4) . 2 ?
S3 Ba1 Rb1 115.013(14) 6_557 1_556 ?
S3 Ba1 Rb1 43.477(3) 6_557 5_556 ?
S3 Ba1 Rb1 115.070(8) 6_557 2 ?
S3 Ba1 Rb1 49.164(4) . 2_565 ?
S3 Ba1 Rb1 115.070(8) 6_557 2_565 ?
S3 Ba1 S1 69.129(16) 6_557 3_546 ?
S3 Ba1 S1 141.859(12) 6_557 8_656 ?
S3 Ba1 S1 69.129(15) 6_557 5_566 ?
S3 Ba1 S1 141.859(12) 6_557 2_565 ?
S3 Ba1 S2 69.856(19) 6_557 1_556 ?
S3 Ba1 S3 138.431(17) 6_557 . ?
Ta1 Rb1 Ta1 103.765(8) 6_656 . ?
Ta1 Rb1 S1 116.523(12) 6_656 7_565 ?
Ta1 Rb1 S1 116.523(12) 6_656 . ?
Ta1 Rb1 S3 34.574(11) 6_656 6_656 ?
S1 Rb1 Ta1 85.467(12) 6_656 . ?
S1 Rb1 Ta1 145.847(10) 2_564 . ?
S1 Rb1 Ta1 95.703(12) 2_564 6_656 ?
S1 Rb1 Ta1 145.847(10) 8_655 . ?
S1 Rb1 Ta1 85.467(12) 4 . ?
S1 Rb1 Ta1 95.703(12) 8_655 6_656 ?
S1 Rb1 Ta1 31.799(8) . . ?
S1 Rb1 Ta1 35.068(9) 6_656 6_656 ?
S1 Rb1 Ta1 35.068(9) 4 6_656 ?
S1 Rb1 Ta1 31.800(8) 7_565 . ?
S1 Rb1 S1 85.289(11) 4 7_565 ?
S1 Rb1 S1 112.426(13) 6_656 7_565 ?
S1 Rb1 S1 55.165(17) 7_565 . ?
S1 Rb1 S1 124.355(13) 8_655 6_656 ?
S1 Rb1 S1 95.302(15) 8_655 4 ?
S1 Rb1 S1 95.302(15) 2_564 6_656 ?
S1 Rb1 S1 56.237(18) 8_655 2_564 ?
S1 Rb1 S1 85.289(11) 6_656 . ?
S1 Rb1 S1 112.426(13) 4 . ?
S1 Rb1 S1 114.103(5) 2_564 . ?
S1 Rb1 S1 60.09(2) 6_656 4 ?
S1 Rb1 S1 114.102(5) 8_655 7_565 ?
S1 Rb1 S1 147.652(10) 2_564 7_565 ?
S1 Rb1 S1 124.355(13) 2_564 4 ?
S1 Rb1 S1 147.652(10) 8_655 . ?
S1 Rb1 S3 65.450(14) 8_655 6_656 ?
S1 Rb1 S3 59.072(13) 4 6_656 ?
S1 Rb1 S3 65.450(14) 2_564 6_656 ?
S1 Rb1 S3 59.072(13) 6_656 6_656 ?
S2 Rb1 Ta1 79.278(17) . . ?
S2 Rb1 Ta1 176.96(2) . 6_656 ?
S2 Rb1 S1 146.334(12) . 4 ?
S2 Rb1 S1 81.619(18) . 2_564 ?
S2 Rb1 S1 66.091(17) . . ?
S2 Rb1 S1 146.334(12) . 6_656 ?
S2 Rb1 S1 66.091(17) . 7_565 ?
S2 Rb1 S1 81.619(18) . 8_655 ?
S2 Rb1 S3 81.674(13) . 2_554 ?
S2 Rb1 S3 81.674(13) . 2_564 ?
S2 Rb1 S3 142.38(2) . 6_656 ?
S3 Rb1 Ta1 87.855(13) 2_554 . ?
S3 Rb1 Ta1 87.855(13) 2_564 . ?
S3 Rb1 Ta1 98.347(13) 2_554 6_656 ?
S3 Rb1 Ta1 98.347(13) 2_564 6_656 ?
S3 Rb1 Ta1 138.339(14) 6_656 . ?
S3 Rb1 S1 67.829(15) 2_554 4 ?
S3 Rb1 S1 143.337(13) 6_656 7_565 ?
S3 Rb1 S1 58.317(15) 2_564 . ?
S3 Rb1 S1 127.830(17) 2_564 4 ?
S3 Rb1 S1 113.018(17) 2_554 . ?
S3 Rb1 S1 113.018(17) 2_564 7_565 ?
S3 Rb1 S1 67.829(15) 2_564 6_656 ?
S3 Rb1 S1 61.437(14) 2_554 8_655 ?
S3 Rb1 S1 58.317(15) 2_554 7_565 ?
S3 Rb1 S1 143.338(13) 6_656 . ?
S3 Rb1 S1 61.437(14) 2_564 2_564 ?
S3 Rb1 S1 117.031(16) 2_564 8_655 ?
S3 Rb1 S1 127.830(17) 2_554 6_656 ?
S3 Rb1 S1 117.031(16) 2_554 2_564 ?
S3 Rb1 S3 96.962(13) 2_564 6_656 ?
S3 Rb1 S3 163.30(3) 2_554 2_564 ?
S3 Rb1 S3 96.962(13) 2_554 6_656 ?
Ta1 S1 Ba1 98.652(19) . 2_564 ?
Ta1 S1 Ba1 157.10(2) . 5_566 ?
Ta1 S1 Rb1 76.432(16) . 6_556 ?
Ta1 S1 Rb1 80.881(18) . . ?
Ta1 S1 Rb1 91.059(19) . 2_565 ?
Ba1 S1 Ba1 101.166(15) 5_566 2_564 ?
Ba1 S1 Rb1 81.250(14) 2_564 . ?
Ba1 S1 Rb1 84.427(14) 2_564 2_565 ?
Ba1 S1 Rb1 90.879(15) 5_566 . ?
Ba1 S1 Rb1 102.136(17) 5_566 2_565 ?
Ba1 S1 Rb1 167.98(2) 2_564 6_556 ?
Ba1 S1 Rb1 86.137(14) 5_566 6_556 ?
Rb1 S1 Rb1 162.276(18) 2_565 . ?
Rb1 S1 Rb1 84.699(15) 2_565 6_556 ?
Rb1 S1 Rb1 108.405(16) 6_556 . ?
Ta1 S2 Ba1 89.59(3) 6_556 1_554 ?
Ta1 S2 Rb1 179.76(4) 6_556 . ?
Ba1 S2 Rb1 90.17(2) 1_554 . ?
Ta1 S3 Ba1 169.68(3) . . ?
Ta1 S3 Ba1 90.15(2) . 6_657 ?
Ta1 S3 Rb1 92.286(13) . 2_565 ?
Ta1 S3 Rb1 72.55(2) . 6_556 ?
Ta1 S3 Rb1 92.286(13) . 2 ?
Ba1 S3 Ba1 100.17(2) 6_657 . ?
Ba1 S3 Rb1 162.69(2) 6_657 6_556 ?
Ba1 S3 Rb1 97.136(19) . 6_556 ?
Ba1 S3 Rb1 98.019(13) 6_657 2_565 ?
Ba1 S3 Rb1 86.316(13) . 2 ?
Ba1 S3 Rb1 86.316(12) . 2_565 ?
Ba1 S3 Rb1 98.019(13) 6_657 2 ?
Rb1 S3 Rb1 83.038(13) 2_565 6_556 ?
Rb1 S3 Rb1 163.30(3) 2 2_565 ?
Rb1 S3 Rb1 83.038(13) 2 6_556 ?

loop_
_geom_bond_atom_site_label_1
_geom_bond_atom_site_label_2
_geom_bond_distance
_geom_bond_site_symmetry_2
_geom_bond_publ_flag
Ta1 Ba1 3.9517(2) 6_657 ?
Ta1 Rb1 4.3056(2) 2_565 ?
Ta1 Rb1 3.8070(3) 6_556 ?
Ta1 Rb1 4.2160(4) . ?
Ta1 Rb1 4.3056(2) 2 ?
Ta1 S1 2.2501(5) 7_565 ?
Ta1 S1 2.2501(5) . ?
Ta1 S2 2.2605(8) 6_656 ?
Ta1 S3 2.2646(7) . ?
Ba1 Rb1 4.6329(4) 1_556 ?
Ba1 Rb1 4.7123(3) 2_565 ?
Ba1 Rb1 5.1416(3) 5_556 ?
Ba1 Rb1 4.7123(3) 2 ?
Ba1 S1 3.2532(6) 2_565 ?
Ba1 S1 3.2437(6) 3_546 ?
Ba1 S1 3.2532(6) 8_656 ?
Ba1 S1 3.2437(5) 5_566 ?
Ba1 S2 3.2574(9) 1_556 ?
Ba1 S3 3.3109(7) . ?
Ba1 S3 3.2326(8) 6_557 ?
Rb1 S1 3.6438(7) 6_656 ?
Rb1 S1 3.9398(7) 7_565 ?
Rb1 S1 3.6438(7) 4 ?
Rb1 S1 3.9398(7) . ?
Rb1 S1 3.6295(7) 2_564 ?
Rb1 S1 3.6295(7) 8_655 ?
Rb1 S2 3.2849(9) . ?
Rb1 S3 3.57266(13) 2_554 ?
Rb1 S3 3.57266(13) 2_564 ?
Rb1 S3 3.8138(9) 6_656 ?

loop_
_exptl_oxdiff_crystal_face_indexfrac_h
_exptl_oxdiff_crystal_face_indexfrac_k
_exptl_oxdiff_crystal_face_indexfrac_l
_exptl_oxdiff_crystal_face_x
_exptl_oxdiff_crystal_face_y
_exptl_oxdiff_crystal_face_z
0.9999 0.0001 0.9994 -0.0339 0.0586 0.0663
-0.9999 -0.0001 -0.9994 0.0339 -0.0586 -0.0663
-2.0011 -0.9983 1.0016 0.0862 -0.1591 0.0598
1.0012 0.9982 -2.0010 -0.0523 0.1005 -0.1261
-2.0011 -0.9987 0.0017 0.1101 -0.1445 0.0103
-1.0012 -0.9987 1.0011 0.0762 -0.0859 0.0766
-0.0013 -0.9986 2.0004 0.0423 -0.0272 0.1430
0.0013 0.9986 -2.0004 -0.0423 0.0272 -0.1430
-0.9998 -0.0005 -1.9993 0.0578 -0.0439 -0.1157
2.0010 0.9996 1.9982 -0.1579 0.1151 0.0885
1.0024 1.9986 -0.0016 -0.1901 0.0691 -0.0713
-1.0024 -1.9990 -0.9983 0.2140 -0.0544 0.0219
0.0012 1.0004 1.9994 -0.1378 -0.0314 0.0548
-0.0012 -0.9999 -0.9994 0.1139 0.0168 -0.0053
0.9987 -1.0003 -1.0000 0.1039 0.0901 0.0115
-0.9987 1.0003 1.0000 -0.1039 -0.0901 -0.0115
